data_4125180
loop_
_publ_author_name
'Nelyubina, Yulia V.'
'Shaplov, Alexander S.'
'Lozinskaya, Elena I.'
'Buzin, Mikhail I.'
'Vygodskii, Yakov S.'

_publ_section_title
;
 A New Volume-Based Approach for Predicting Thermophysical Behavior of
 Ionic Liquids and Ionic Liquid Crystals.
;
_journal_issue 32
_journal_name_full 'Journal of the American Chemical Society'
_journal_page_first 10076
_journal_page_last 10079
_journal_paper_doi 10.1021/jacs.6b05174
_journal_volume 138
_journal_year 2016
_chemical_formula_moiety 'C18 H35 N2, C F3 O3 S'
_chemical_formula_sum 'C19 H35 F3 N2 O3 S'
_chemical_formula_weight 428.55
_space_group_crystal_system monoclinic
_space_group_IT_number 14
_space_group_name_Hall '-P 2yn'
_space_group_name_H-M_alt 'P 1 21/n 1'
_symmetry_space_group_name_Hall '-P 2yn'
_symmetry_space_group_name_H-M 'P 1 21/n 1'
_atom_sites_solution_hydrogens geom
_audit_creation_method SHELXL-2014/6
_cell_angle_alpha 90
_cell_angle_beta 92.107(2)
_cell_angle_gamma 90
_cell_formula_units_Z 8
_cell_length_a 9.6318(3)
_cell_length_b 8.3408(3)
_cell_length_c 56.7289(19)
_cell_measurement_reflns_used 2024
_cell_measurement_temperature 100(2)
_cell_measurement_theta_max 30
_cell_measurement_theta_min 3
_cell_volume 4554.3(3)
_computing_cell_refinement 'APEX2 (Bruker, 2005)'
_computing_data_collection 'APEX2 (Bruker, 2005)'
_computing_data_reduction 'APEX2 (Bruker, 2005)'
_computing_molecular_graphics 'SHELXL-2014/6 (Sheldrick, 2014)'
_computing_publication_material 'SHELXL-2014/6 (Sheldrick, 2014)'
_computing_structure_refinement 'SHELXL-2014/6 (Sheldrick, 2014)'
_computing_structure_solution 'APEX2 (Bruker, 2005)'
_diffrn_ambient_temperature 100(2)
_diffrn_measured_fraction_theta_full 0.967
_diffrn_measured_fraction_theta_max 0.962
_diffrn_measurement_device_type 'Bruker APEX2 CCD area detector'
_diffrn_measurement_method 'phi and omega scans'
_diffrn_radiation_type MoK\a
_diffrn_radiation_wavelength 0.71073
_diffrn_reflns_av_R_equivalents 0.0360
_diffrn_reflns_av_unetI/netI 0.0420
_diffrn_reflns_Laue_measured_fraction_full 0.967
_diffrn_reflns_Laue_measured_fraction_max 0.962
_diffrn_reflns_limit_h_max 11
_diffrn_reflns_limit_h_min -11
_diffrn_reflns_limit_k_max 8
_diffrn_reflns_limit_k_min -10
_diffrn_reflns_limit_l_max 63
_diffrn_reflns_limit_l_min -69
_diffrn_reflns_number 35224
_diffrn_reflns_point_group_measured_fraction_full 0.967
_diffrn_reflns_point_group_measured_fraction_max 0.962
_diffrn_reflns_theta_full 25.242
_diffrn_reflns_theta_max 26.000
_diffrn_reflns_theta_min 2.133
_exptl_absorpt_coefficient_mu 0.187
_exptl_absorpt_correction_T_max 0.7612
_exptl_absorpt_correction_T_min 0.6625
_exptl_absorpt_correction_type multi-scan
_exptl_absorpt_process_details 'APEX2 (Bruker, 2005)'
_exptl_crystal_colour colorless
_exptl_crystal_density_diffrn 1.250
_exptl_crystal_description plate
_exptl_crystal_F_000 1840
_exptl_crystal_size_max 0.200
_exptl_crystal_size_mid 0.050
_exptl_crystal_size_min 0.050
_refine_diff_density_max 0.359
_refine_diff_density_min -0.395
_refine_diff_density_rms 0.050
_refine_ls_extinction_method none
_refine_ls_goodness_of_fit_ref 1.010
_refine_ls_hydrogen_treatment constr
_refine_ls_matrix_type full
_refine_ls_number_parameters 509
_refine_ls_number_reflns 8609
_refine_ls_number_restraints 0
_refine_ls_restrained_S_all 1.010
_refine_ls_R_factor_all 0.0641
_refine_ls_R_factor_gt 0.0477
_refine_ls_shift/su_max 0.002
_refine_ls_shift/su_mean 0.000
_refine_ls_structure_factor_coef Fsqd
_refine_ls_weighting_details 'w=1/[\s^2^(Fo^2^)+(0.0795P)^2^+1.9413P] where P=(Fo^2^+2Fc^2^)/3'
_refine_ls_weighting_scheme calc
_refine_ls_wR_factor_gt 0.1285
_refine_ls_wR_factor_ref 0.1399
_reflns_Friedel_coverage 0.000
_reflns_number_gt 6839
_reflns_number_total 8609
_reflns_threshold_expression 'I > 2\s(I)'
_cod_data_source_file ja6b05174_si_005.cif
_cod_data_source_block OTf
_cod_depositor_comments 'Adding full bibliography for 4125175--4125181.cif.'
_cod_database_code 4125180
_shelx_space_group_comment
;
The symmetry employed for this shelxl refinement is uniquely defined
by the following loop, which should always be used as a source of
symmetry information in preference to the above space-group names.
They are only intended as comments.
;
_shelx_estimated_absorpt_t_min 0.964
_shelx_estimated_absorpt_t_max 0.991
_shelxl_version_number 2014/6

loop_
_space_group_symop_operation_xyz
'x, y, z'
'-x+1/2, y+1/2, -z+1/2'
'-x, -y, -z'
'x-1/2, -y-1/2, z-1/2'

loop_
_atom_site_label
_atom_site_type_symbol
_atom_site_fract_x
_atom_site_fract_y
_atom_site_fract_z
_atom_site_U_iso_or_equiv
_atom_site_adp_type
_atom_site_occupancy
_atom_site_site_symmetry_order
_atom_site_calc_flag
_atom_site_refinement_flags_posn
_atom_site_refinement_flags_adp
O1S O -0.12553(16) 0.0726(2) 0.81993(3) 0.0355(4) Uani 1 1 d . .
O2S O 0.06245(18) -0.0758(2) 0.83918(3) 0.0349(4) Uani 1 1 d . .
O3S O 0.05875(19) 0.2131(2) 0.84142(3) 0.0384(5) Uani 1 1 d . .
S1S S -0.01919(5) 0.06786(7) 0.83847(2) 0.02148(15) Uani 1 1 d . .
C2S C -0.1172(3) 0.0574(3) 0.86517(4) 0.0335(6) Uani 1 1 d . .
F1S F -0.19584(17) -0.0738(2) 0.86549(3) 0.0610(5) Uani 1 1 d . .
F2S F -0.2034(2) 0.1822(3) 0.86653(3) 0.0731(7) Uani 1 1 d . .
F3S F -0.03573(16) 0.05590(19) 0.88445(2) 0.0420(4) Uani 1 1 d . .
N1 N 0.44484(17) 0.0229(2) 0.82184(3) 0.0188(4) Uani 1 1 d . .
C2 C 0.5631(2) 0.0328(3) 0.81039(4) 0.0185(5) Uani 1 1 d . .
H2A H 0.6390 0.1012 0.8145 0.022 Uiso 1 1 calc R U
N3 N 0.55758(17) -0.0681(2) 0.79233(3) 0.0174(4) Uani 1 1 d . .
C4 C 0.4304(2) -0.1447(3) 0.79202(4) 0.0212(5) Uani 1 1 d . .
H4A H 0.3984 -0.2230 0.7809 0.025 Uiso 1 1 calc R U
C5 C 0.3599(2) -0.0880(3) 0.81034(4) 0.0221(5) Uani 1 1 d . .
H5A H 0.2691 -0.1184 0.8146 0.027 Uiso 1 1 calc R U
C6 C 0.4084(3) 0.1209(3) 0.84233(4) 0.0263(5) Uani 1 1 d . .
H6A H 0.3216 0.1801 0.8384 0.032 Uiso 1 1 calc R U
H6B H 0.4828 0.2007 0.8455 0.032 Uiso 1 1 calc R U
C7 C 0.3888(2) 0.0232(3) 0.86446(4) 0.0225(5) Uani 1 1 d . .
H7A H 0.4779 -0.0279 0.8695 0.027 Uiso 1 1 calc R U
H7B H 0.3199 -0.0627 0.8612 0.027 Uiso 1 1 calc R U
C8 C 0.3389(2) 0.1302(3) 0.88418(4) 0.0263(5) Uani 1 1 d . .
H8A H 0.4088 0.2155 0.8872 0.032 Uiso 1 1 calc R U
H8B H 0.2514 0.1828 0.8787 0.032 Uiso 1 1 calc R U
C9 C 0.3137(2) 0.0445(3) 0.90727(4) 0.0251(5) Uani 1 1 d . .
H9A H 0.4032 0.0035 0.9140 0.030 Uiso 1 1 calc R U
H9B H 0.2518 -0.0485 0.9042 0.030 Uiso 1 1 calc R U
C10 C 0.2480(2) 0.1551(3) 0.92516(4) 0.0264(5) Uani 1 1 d . .
H10A H 0.3032 0.2552 0.9262 0.032 Uiso 1 1 calc R U
H10B H 0.1536 0.1841 0.9191 0.032 Uiso 1 1 calc R U
C11 C 0.2369(2) 0.0862(3) 0.94994(4) 0.0270(5) Uani 1 1 d . .
H11A H 0.1819 -0.0140 0.9491 0.032 Uiso 1 1 calc R U
H11B H 0.3311 0.0591 0.9563 0.032 Uiso 1 1 calc R U
C12 C 0.1689(2) 0.2028(3) 0.96664(4) 0.0290(6) Uani 1 1 d . .
H12A H 0.0722 0.2221 0.9608 0.035 Uiso 1 1 calc R U
H12B H 0.2189 0.3063 0.9661 0.035 Uiso 1 1 calc R U
C13 C 0.1662(2) 0.1475(3) 0.99223(4) 0.0287(6) Uani 1 1 d . .
H13A H 0.2625 0.1277 0.9982 0.034 Uiso 1 1 calc R U
H13B H 0.1147 0.0450 0.9930 0.034 Uiso 1 1 calc R U
C14 C 0.0980(2) 0.2702(3) 1.00816(4) 0.0298(6) Uani 1 1 d . .
H14A H 0.1483 0.3733 1.0070 0.036 Uiso 1 1 calc R U
H14B H 0.0014 0.2882 1.0022 0.036 Uiso 1 1 calc R U
C15 C 0.0953(2) 0.2224(3) 1.03404(4) 0.0283(6) Uani 1 1 d . .
H15A H 0.1918 0.2056 1.0402 0.034 Uiso 1 1 calc R U
H15B H 0.0450 0.1195 1.0354 0.034 Uiso 1 1 calc R U
C16 C 0.0256(2) 0.3482(3) 1.04923(4) 0.0291(6) Uani 1 1 d . .
H16A H 0.0768 0.4506 1.0479 0.035 Uiso 1 1 calc R U
H16B H -0.0701 0.3661 1.0428 0.035 Uiso 1 1 calc R U
C17 C 0.0182(2) 0.3063(3) 1.07516(4) 0.0281(6) Uani 1 1 d . .
H17A H 0.1135 0.2870 1.0817 0.034 Uiso 1 1 calc R U
H17B H -0.0349 0.2054 1.0767 0.034 Uiso 1 1 calc R U
C18 C -0.0496(3) 0.4360(3) 1.08970(4) 0.0345(6) Uani 1 1 d . .
H18A H 0.0065 0.5351 1.0889 0.041 Uiso 1 1 calc R U
H18B H -0.1428 0.4596 1.0826 0.041 Uiso 1 1 calc R U
C19 C -0.0650(3) 0.3921(4) 1.11541(4) 0.0392(7) Uani 1 1 d . .
H19A H -0.1267 0.2992 1.1165 0.059 Uiso 1 1 calc R U
H19B H -0.1045 0.4830 1.1238 0.059 Uiso 1 1 calc R U
H19C H 0.0264 0.3656 1.1225 0.059 Uiso 1 1 calc R U
C20 C 0.6659(2) -0.0855(3) 0.77485(4) 0.0233(5) Uani 1 1 d . .
H20A H 0.7555 -0.0513 0.7819 0.035 Uiso 1 1 calc R U
H20B H 0.6423 -0.0188 0.7611 0.035 Uiso 1 1 calc R U
H20C H 0.6718 -0.1980 0.7700 0.035 Uiso 1 1 calc R U
O1SA O 0.05688(17) -0.04968(19) 0.26531(3) 0.0317(4) Uani 1 1 d . .
O2SA O 0.16789(14) 0.20816(19) 0.27165(3) 0.0262(4) Uani 1 1 d . .
O3SA O -0.04649(16) 0.1492(2) 0.29089(3) 0.0307(4) Uani 1 1 d . .
S1SA S 0.04152(5) 0.11672(7) 0.27141(2) 0.01831(14) Uani 1 1 d . .
C2SA C -0.0572(2) 0.1973(3) 0.24612(4) 0.0225(5) Uani 1 1 d . .
F1SA F -0.17779(13) 0.12058(18) 0.24269(3) 0.0358(4) Uani 1 1 d . .
F2SA F 0.01140(15) 0.1826(2) 0.22613(2) 0.0413(4) Uani 1 1 d . .
F3SA F -0.08699(13) 0.35306(16) 0.24886(2) 0.0328(3) Uani 1 1 d . .
N1A N 0.05991(18) 0.4655(2) 0.19039(3) 0.0201(4) Uani 1 1 d . .
C2A C 0.0536(2) 0.5954(3) 0.20383(4) 0.0197(5) Uani 1 1 d . .
H2B H 0.1310 0.6495 0.2110 0.024 Uiso 1 1 calc R U
N3A N -0.07809(17) 0.6374(2) 0.20562(3) 0.0187(4) Uani 1 1 d . .
C4A C -0.1601(2) 0.5320(3) 0.19246(4) 0.0233(5) Uani 1 1 d . .
H4B H -0.2584 0.5349 0.1905 0.028 Uiso 1 1 calc R U
C5A C -0.0738(2) 0.4242(3) 0.18292(4) 0.0229(5) Uani 1 1 d . .
H5B H -0.0999 0.3367 0.1730 0.027 Uiso 1 1 calc R U
C6A C 0.1891(2) 0.3822(3) 0.18460(4) 0.0231(5) Uani 1 1 d . .
H6C H 0.1671 0.2691 0.1807 0.028 Uiso 1 1 calc R U
H6D H 0.2530 0.3826 0.1987 0.028 Uiso 1 1 calc R U
C7A C 0.2624(2) 0.4576(3) 0.16401(4) 0.0234(5) Uani 1 1 d . .
H7C H 0.2041 0.4463 0.1494 0.028 Uiso 1 1 calc R U
H7D H 0.2775 0.5733 0.1670 0.028 Uiso 1 1 calc R U
C8A C 0.4012(2) 0.3745(3) 0.16111(4) 0.0238(5) Uani 1 1 d . .
H8C H 0.3846 0.2576 0.1599 0.029 Uiso 1 1 calc R U
H8D H 0.4599 0.3933 0.1755 0.029 Uiso 1 1 calc R U
C9A C 0.4821(2) 0.4276(3) 0.13981(4) 0.0273(5) Uani 1 1 d . .
H9C H 0.4941 0.5454 0.1405 0.033 Uiso 1 1 calc R U
H9D H 0.5758 0.3789 0.1410 0.033 Uiso 1 1 calc R U
C10A C 0.4155(2) 0.3845(3) 0.11582(4) 0.0249(5) Uani 1 1 d . .
H10C H 0.3835 0.2717 0.1162 0.030 Uiso 1 1 calc R U
H10D H 0.3331 0.4534 0.1127 0.030 Uiso 1 1 calc R U
C11A C 0.5155(3) 0.4051(3) 0.09588(4) 0.0297(6) Uani 1 1 d . .
H11C H 0.5420 0.5196 0.0950 0.036 Uiso 1 1 calc R U
H11D H 0.6009 0.3431 0.0998 0.036 Uiso 1 1 calc R U
C12A C 0.4587(2) 0.3524(3) 0.07177(4) 0.0268(5) Uani 1 1 d . .
H12C H 0.3792 0.4217 0.0670 0.032 Uiso 1 1 calc R U
H12D H 0.4241 0.2410 0.0729 0.032 Uiso 1 1 calc R U
C13A C 0.5678(3) 0.3606(3) 0.05293(4) 0.0289(6) Uani 1 1 d . .
H13C H 0.5988 0.4731 0.0514 0.035 Uiso 1 1 calc R U
H13D H 0.6494 0.2962 0.0583 0.035 Uiso 1 1 calc R U
C14A C 0.5175(2) 0.3005(3) 0.02868(4) 0.0270(5) Uani 1 1 d . .
H14C H 0.4840 0.1889 0.0302 0.032 Uiso 1 1 calc R U
H14D H 0.4380 0.3671 0.0230 0.032 Uiso 1 1 calc R U
C15A C 0.6299(2) 0.3054(3) 0.01050(4) 0.0276(5) Uani 1 1 d . .
H15C H 0.6615 0.4174 0.0087 0.033 Uiso 1 1 calc R U
H15D H 0.7104 0.2412 0.0164 0.033 Uiso 1 1 calc R U
C16A C 0.5810(2) 0.2414(3) -0.01352(4) 0.0275(5) Uani 1 1 d . .
H16C H 0.5004 0.3056 -0.0193 0.033 Uiso 1 1 calc R U
H16D H 0.5490 0.1294 -0.0116 0.033 Uiso 1 1 calc R U
C17A C 0.6923(2) 0.2450(3) -0.03203(4) 0.0307(6) Uani 1 1 d . .
H17C H 0.7229 0.3571 -0.0343 0.037 Uiso 1 1 calc R U
H17D H 0.7738 0.1823 -0.0262 0.037 Uiso 1 1 calc R U
C18A C 0.6401(3) 0.1769(4) -0.05567(4) 0.0357(6) Uani 1 1 d . .
H18C H 0.6089 0.0651 -0.0533 0.043 Uiso 1 1 calc R U
H18D H 0.5586 0.2400 -0.0614 0.043 Uiso 1 1 calc R U
C19A C 0.7489(3) 0.1785(4) -0.07435(5) 0.0552(9) Uani 1 1 d . .
H19D H 0.7084 0.1360 -0.0892 0.083 Uiso 1 1 calc R U
H19E H 0.8280 0.1119 -0.0691 0.083 Uiso 1 1 calc R U
H19F H 0.7804 0.2888 -0.0768 0.083 Uiso 1 1 calc R U
C20A C -0.1247(2) 0.7826(3) 0.21750(4) 0.0272(5) Uani 1 1 d . .
H20D H -0.0829 0.7868 0.2335 0.041 Uiso 1 1 calc R U
H20E H -0.2261 0.7811 0.2183 0.041 Uiso 1 1 calc R U
H20F H -0.0962 0.8772 0.2086 0.041 Uiso 1 1 calc R U

loop_
_atom_site_aniso_label
_atom_site_aniso_U_11
_atom_site_aniso_U_22
_atom_site_aniso_U_33
_atom_site_aniso_U_23
_atom_site_aniso_U_13
_atom_site_aniso_U_12
O1S 0.0239(9) 0.0583(13) 0.0241(9) 0.0022(8) -0.0006(7) -0.0061(8)
O2S 0.0354(10) 0.0324(11) 0.0376(10) -0.0067(8) 0.0110(8) 0.0095(8)
O3S 0.0552(11) 0.0305(11) 0.0292(10) 0.0069(8) -0.0025(8) -0.0209(9)
S1S 0.0206(3) 0.0244(3) 0.0197(3) -0.0008(2) 0.0040(2) -0.0019(2)
C2S 0.0326(14) 0.0435(17) 0.0251(13) 0.0063(11) 0.0095(10) 0.0101(12)
F1S 0.0423(10) 0.0875(15) 0.0541(11) 0.0172(10) 0.0140(8) -0.0299(9)
F2S 0.0875(14) 0.0917(16) 0.0422(10) 0.0171(10) 0.0322(9) 0.0646(12)
F3S 0.0486(9) 0.0570(11) 0.0207(8) 0.0028(7) 0.0032(6) 0.0029(8)
N1 0.0206(9) 0.0194(11) 0.0166(9) -0.0005(7) 0.0054(7) 0.0008(8)
C2 0.0169(10) 0.0188(12) 0.0201(11) 0.0010(9) 0.0029(8) -0.0009(9)
N3 0.0160(9) 0.0187(10) 0.0177(9) 0.0014(7) 0.0037(7) 0.0010(7)
C4 0.0187(10) 0.0212(13) 0.0235(12) -0.0005(9) -0.0015(8) -0.0030(9)
C5 0.0169(10) 0.0244(13) 0.0252(12) 0.0014(10) 0.0014(9) -0.0016(9)
C6 0.0339(13) 0.0211(13) 0.0248(13) -0.0044(10) 0.0113(10) 0.0016(10)
C7 0.0223(11) 0.0255(13) 0.0199(12) -0.0015(9) 0.0020(9) 0.0012(10)
C8 0.0307(12) 0.0270(14) 0.0218(12) -0.0040(10) 0.0083(9) -0.0009(10)
C9 0.0261(12) 0.0274(14) 0.0220(12) -0.0026(10) 0.0033(9) -0.0016(10)
C10 0.0285(12) 0.0285(14) 0.0226(12) -0.0019(10) 0.0054(9) -0.0021(10)
C11 0.0283(12) 0.0290(14) 0.0241(12) -0.0030(10) 0.0069(10) -0.0038(10)
C12 0.0284(12) 0.0396(16) 0.0193(12) -0.0033(10) 0.0064(9) -0.0026(11)
C13 0.0252(12) 0.0378(16) 0.0237(13) -0.0042(11) 0.0066(9) -0.0061(11)
C14 0.0281(12) 0.0387(16) 0.0230(13) -0.0032(11) 0.0058(10) -0.0030(11)
C15 0.0258(12) 0.0378(16) 0.0217(12) -0.0035(11) 0.0047(9) -0.0058(11)
C16 0.0311(13) 0.0349(16) 0.0216(12) -0.0019(11) 0.0059(10) -0.0028(11)
C17 0.0258(12) 0.0364(15) 0.0223(12) -0.0030(11) 0.0040(9) -0.0036(11)
C18 0.0387(14) 0.0390(17) 0.0264(14) -0.0058(11) 0.0088(11) -0.0042(12)
C19 0.0403(15) 0.0539(19) 0.0238(14) -0.0100(12) 0.0067(11) -0.0002(13)
C20 0.0243(11) 0.0239(13) 0.0225(12) 0.0011(10) 0.0112(9) 0.0052(9)
O1SA 0.0398(10) 0.0175(10) 0.0374(10) -0.0006(7) -0.0039(8) 0.0041(7)
O2SA 0.0151(7) 0.0274(10) 0.0358(9) 0.0029(7) -0.0013(6) -0.0018(7)
O3SA 0.0259(8) 0.0441(12) 0.0225(9) 0.0009(8) 0.0069(7) -0.0002(8)
S1SA 0.0164(3) 0.0179(3) 0.0206(3) 0.0017(2) 0.0012(2) -0.0003(2)
C2SA 0.0183(11) 0.0248(14) 0.0246(12) -0.0009(10) 0.0019(9) 0.0032(9)
F1SA 0.0243(7) 0.0398(9) 0.0424(9) -0.0093(7) -0.0106(6) -0.0001(6)
F2SA 0.0426(8) 0.0597(11) 0.0223(8) 0.0091(7) 0.0101(6) 0.0194(8)
F3SA 0.0341(8) 0.0224(8) 0.0414(9) 0.0036(6) -0.0050(6) 0.0084(6)
N1A 0.0199(9) 0.0183(11) 0.0222(10) 0.0020(8) 0.0035(7) -0.0018(8)
C2A 0.0219(11) 0.0198(13) 0.0174(11) 0.0020(9) 0.0009(8) -0.0056(9)
N3A 0.0182(9) 0.0198(11) 0.0183(9) 0.0008(7) 0.0048(7) -0.0033(7)
C4A 0.0206(11) 0.0224(13) 0.0269(12) 0.0011(10) 0.0008(9) -0.0053(9)
C5A 0.0230(11) 0.0225(13) 0.0230(12) 0.0009(10) -0.0012(9) -0.0065(9)
C6A 0.0239(11) 0.0193(13) 0.0264(12) 0.0013(9) 0.0045(9) 0.0035(9)
C7A 0.0249(11) 0.0228(13) 0.0227(12) 0.0019(9) 0.0030(9) 0.0011(10)
C8A 0.0258(12) 0.0270(14) 0.0189(12) -0.0016(9) 0.0042(9) 0.0017(10)
C9A 0.0290(12) 0.0292(14) 0.0241(12) -0.0078(10) 0.0072(10) -0.0044(10)
C10A 0.0293(12) 0.0241(14) 0.0216(12) 0.0001(10) 0.0069(9) -0.0001(10)
C11A 0.0387(14) 0.0291(15) 0.0222(13) -0.0043(10) 0.0112(10) -0.0094(11)
C12A 0.0320(13) 0.0268(14) 0.0222(12) -0.0003(10) 0.0078(10) -0.0042(10)
C13A 0.0361(13) 0.0277(15) 0.0236(13) -0.0036(10) 0.0090(10) -0.0061(11)
C14A 0.0304(12) 0.0287(14) 0.0226(12) -0.0024(10) 0.0082(10) -0.0018(10)
C15A 0.0317(13) 0.0316(15) 0.0200(12) -0.0020(10) 0.0088(9) -0.0057(11)
C16A 0.0311(12) 0.0306(15) 0.0211(12) -0.0024(10) 0.0060(10) -0.0032(11)
C17A 0.0323(13) 0.0364(16) 0.0239(13) -0.0009(11) 0.0069(10) -0.0069(11)
C18A 0.0380(14) 0.0460(18) 0.0238(13) -0.0060(12) 0.0101(11) -0.0059(12)
C19A 0.0522(18) 0.085(3) 0.0296(16) -0.0111(16) 0.0145(13) -0.0072(17)
C20A 0.0254(12) 0.0271(14) 0.0298(13) -0.0073(10) 0.0100(10) -0.0038(10)

loop_
_atom_type_symbol
_atom_type_description
_atom_type_scat_dispersion_real
_atom_type_scat_dispersion_imag
_atom_type_scat_source
C C 0.0033 0.0016 'International Tables Vol C Tables 4.2.6.8 and 6.1.1.4'
H H 0.0000 0.0000 'International Tables Vol C Tables 4.2.6.8 and 6.1.1.4'
N N 0.0061 0.0033 'International Tables Vol C Tables 4.2.6.8 and 6.1.1.4'
O O 0.0106 0.0060 'International Tables Vol C Tables 4.2.6.8 and 6.1.1.4'
F F 0.0171 0.0103 'International Tables Vol C Tables 4.2.6.8 and 6.1.1.4'
S S 0.1246 0.1234 'International Tables Vol C Tables 4.2.6.8 and 6.1.1.4'

loop_
_geom_angle_atom_site_label_1
_geom_angle_atom_site_label_2
_geom_angle_atom_site_label_3
_geom_angle
O3S S1S O2S 114.80(11)
O3S S1S O1S 114.67(11)
O2S S1S O1S 114.71(11)
O3S S1S C2S 103.26(12)
O2S S1S C2S 103.79(11)
O1S S1S C2S 103.44(11)
F3S C2S F1S 107.5(2)
F3S C2S F2S 108.1(2)
F1S C2S F2S 106.6(2)
F3S C2S S1S 112.29(17)
F1S C2S S1S 111.35(18)
F2S C2S S1S 110.75(17)
C2 N1 C5 108.24(18)
C2 N1 C6 125.55(19)
C5 N1 C6 126.11(18)
N3 C2 N1 109.02(19)
N3 C2 H2A 125.5
N1 C2 H2A 125.5
C2 N3 C4 108.31(18)
C2 N3 C20 125.02(18)
C4 N3 C20 126.54(18)
C5 C4 N3 107.4(2)
C5 C4 H4A 126.3
N3 C4 H4A 126.3
C4 C5 N1 107.03(19)
C4 C5 H5A 126.5
N1 C5 H5A 126.5
N1 C6 C7 113.33(19)
N1 C6 H6A 108.9
C7 C6 H6A 108.9
N1 C6 H6B 108.9
C7 C6 H6B 108.9
H6A C6 H6B 107.7
C6 C7 C8 110.24(19)
C6 C7 H7A 109.6
C8 C7 H7A 109.6
C6 C7 H7B 109.6
C8 C7 H7B 109.6
H7A C7 H7B 108.1
C9 C8 C7 115.0(2)
C9 C8 H8A 108.5
C7 C8 H8A 108.5
C9 C8 H8B 108.5
C7 C8 H8B 108.5
H8A C8 H8B 107.5
C8 C9 C10 111.8(2)
C8 C9 H9A 109.3
C10 C9 H9A 109.3
C8 C9 H9B 109.3
C10 C9 H9B 109.3
H9A C9 H9B 107.9
C11 C10 C9 115.4(2)
C11 C10 H10A 108.4
C9 C10 H10A 108.4
C11 C10 H10B 108.4
C9 C10 H10B 108.4
H10A C10 H10B 107.5
C12 C11 C10 112.3(2)
C12 C11 H11A 109.1
C10 C11 H11A 109.2
C12 C11 H11B 109.1
C10 C11 H11B 109.2
H11A C11 H11B 107.9
C11 C12 C13 115.0(2)
C11 C12 H12A 108.5
C13 C12 H12A 108.5
C11 C12 H12B 108.5
C13 C12 H12B 108.5
H12A C12 H12B 107.5
C12 C13 C14 112.5(2)
C12 C13 H13A 109.1
C14 C13 H13A 109.1
C12 C13 H13B 109.1
C14 C13 H13B 109.1
H13A C13 H13B 107.8
C15 C14 C13 114.7(2)
C15 C14 H14A 108.6
C13 C14 H14A 108.6
C15 C14 H14B 108.6
C13 C14 H14B 108.6
H14A C14 H14B 107.6
C14 C15 C16 112.8(2)
C14 C15 H15A 109.0
C16 C15 H15A 109.0
C14 C15 H15B 109.0
C16 C15 H15B 109.0
H15A C15 H15B 107.8
C17 C16 C15 115.2(2)
C17 C16 H16A 108.5
C15 C16 H16A 108.5
C17 C16 H16B 108.5
C15 C16 H16B 108.5
H16A C16 H16B 107.5
C16 C17 C18 113.4(2)
C16 C17 H17A 108.9
C18 C17 H17A 108.9
C16 C17 H17B 108.9
C18 C17 H17B 108.9
H17A C17 H17B 107.7
C19 C18 C17 114.1(2)
C19 C18 H18A 108.7
C17 C18 H18A 108.7
C19 C18 H18B 108.7
C17 C18 H18B 108.7
H18A C18 H18B 107.6
C18 C19 H19A 109.5
C18 C19 H19B 109.5
H19A C19 H19B 109.5
C18 C19 H19C 109.5
H19A C19 H19C 109.5
H19B C19 H19C 109.5
N3 C20 H20A 109.5
N3 C20 H20B 109.5
H20A C20 H20B 109.5
N3 C20 H20C 109.5
H20A C20 H20C 109.5
H20B C20 H20C 109.5
O2SA S1SA O1SA 114.83(10)
O2SA S1SA O3SA 114.48(10)
O1SA S1SA O3SA 115.70(11)
O2SA S1SA C2SA 103.26(10)
O1SA S1SA C2SA 102.82(10)
O3SA S1SA C2SA 103.29(10)
F1SA C2SA F2SA 106.65(18)
F1SA C2SA F3SA 107.03(17)
F2SA C2SA F3SA 107.56(19)
F1SA C2SA S1SA 111.38(16)
F2SA C2SA S1SA 111.95(14)
F3SA C2SA S1SA 111.98(15)
C2A N1A C5A 108.50(18)
C2A N1A C6A 124.78(18)
C5A N1A C6A 126.72(19)
N3A C2A N1A 108.95(18)
N3A C2A H2B 125.5
N1A C2A H2B 125.5
C2A N3A C4A 108.67(18)
C2A N3A C20A 124.42(18)
C4A N3A C20A 126.58(18)
C5A C4A N3A 106.99(19)
C5A C4A H4B 126.5
N3A C4A H4B 126.5
C4A C5A N1A 106.9(2)
C4A C5A H5B 126.6
N1A C5A H5B 126.6
N1A C6A C7A 113.29(18)
N1A C6A H6C 108.9
C7A C6A H6C 108.9
N1A C6A H6D 108.9
C7A C6A H6D 108.9
H6C C6A H6D 107.7
C8A C7A C6A 109.23(18)
C8A C7A H7C 109.8
C6A C7A H7C 109.8
C8A C7A H7D 109.8
C6A C7A H7D 109.8
H7C C7A H7D 108.3
C7A C8A C9A 115.4(2)
C7A C8A H8C 108.4
C9A C8A H8C 108.4
C7A C8A H8D 108.4
C9A C8A H8D 108.4
H8C C8A H8D 107.5
C10A C9A C8A 115.30(19)
C10A C9A H9C 108.5
C8A C9A H9C 108.5
C10A C9A H9D 108.5
C8A C9A H9D 108.5
H9C C9A H9D 107.5
C11A C10A C9A 112.29(19)
C11A C10A H10C 109.1
C9A C10A H10C 109.1
C11A C10A H10D 109.1
C9A C10A H10D 109.1
H10C C10A H10D 107.9
C12A C11A C10A 114.82(19)
C12A C11A H11C 108.6
C10A C11A H11C 108.6
C12A C11A H11D 108.6
C10A C11A H11D 108.6
H11C C11A H11D 107.5
C11A C12A C13A 112.53(19)
C11A C12A H12C 109.1
C13A C12A H12C 109.1
C11A C12A H12D 109.1
C13A C12A H12D 109.1
H12C C12A H12D 107.8
C14A C13A C12A 114.34(19)
C14A C13A H13C 108.7
C12A C13A H13C 108.7
C14A C13A H13D 108.7
C12A C13A H13D 108.7
H13C C13A H13D 107.6
C15A C14A C13A 113.06(19)
C15A C14A H14C 109.0
C13A C14A H14C 109.0
C15A C14A H14D 109.0
C13A C14A H14D 109.0
H14C C14A H14D 107.8
C16A C15A C14A 113.14(19)
C16A C15A H15C 109.0
C14A C15A H15C 109.0
C16A C15A H15D 109.0
C14A C15A H15D 109.0
H15C C15A H15D 107.8
C15A C16A C17A 113.96(19)
C15A C16A H16C 108.8
C17A C16A H16C 108.8
C15A C16A H16D 108.8
C17A C16A H16D 108.8
H16C C16A H16D 107.7
C18A C17A C16A 112.31(19)
C18A C17A H17C 109.1
C16A C17A H17C 109.1
C18A C17A H17D 109.1
C16A C17A H17D 109.1
H17C C17A H17D 107.9
C19A C18A C17A 113.4(2)
C19A C18A H18C 108.9
C17A C18A H18C 108.9
C19A C18A H18D 108.9
C17A C18A H18D 108.9
H18C C18A H18D 107.7
C18A C19A H19D 109.5
C18A C19A H19E 109.5
H19D C19A H19E 109.5
C18A C19A H19F 109.5
H19D C19A H19F 109.5
H19E C19A H19F 109.5
N3A C20A H20D 109.5
N3A C20A H20E 109.5
H20D C20A H20E 109.5
N3A C20A H20F 109.5
H20D C20A H20F 109.5
H20E C20A H20F 109.5

loop_
_geom_bond_atom_site_label_1
_geom_bond_atom_site_label_2
_geom_bond_distance
O1S S1S 1.4414(16)
O2S S1S 1.4330(17)
O3S S1S 1.4317(17)
S1S C2S 1.816(3)
C2S F3S 1.323(3)
C2S F1S 1.332(3)
C2S F2S 1.335(3)
N1 C2 1.334(3)
N1 C5 1.382(3)
N1 C6 1.474(3)
C2 N3 1.326(3)
C2 H2A 0.9500
N3 C4 1.381(3)
N3 C20 1.473(3)
C4 C5 1.348(3)
C4 H4A 0.9500
C5 H5A 0.9500
C6 C7 1.514(3)
C6 H6A 0.9900
C6 H6B 0.9900
C7 C8 1.523(3)
C7 H7A 0.9900
C7 H7B 0.9900
C8 C9 1.519(3)
C8 H8A 0.9900
C8 H8B 0.9900
C9 C10 1.526(3)
C9 H9A 0.9900
C9 H9B 0.9900
C10 C11 1.526(3)
C10 H10A 0.9900
C10 H10B 0.9900
C11 C12 1.522(3)
C11 H11A 0.9900
C11 H11B 0.9900
C12 C13 1.525(3)
C12 H12A 0.9900
C12 H12B 0.9900
C13 C14 1.529(3)
C13 H13A 0.9900
C13 H13B 0.9900
C14 C15 1.522(3)
C14 H14A 0.9900
C14 H14B 0.9900
C15 C16 1.529(3)
C15 H15A 0.9900
C15 H15B 0.9900
C16 C17 1.516(3)
C16 H16A 0.9900
C16 H16B 0.9900
C17 C18 1.523(3)
C17 H17A 0.9900
C17 H17B 0.9900
C18 C19 1.516(3)
C18 H18A 0.9900
C18 H18B 0.9900
C19 H19A 0.9800
C19 H19B 0.9800
C19 H19C 0.9800
C20 H20A 0.9800
C20 H20B 0.9800
C20 H20C 0.9800
O1SA S1SA 1.4393(17)
O2SA S1SA 1.4360(15)
O3SA S1SA 1.4432(16)
S1SA C2SA 1.820(2)
C2SA F1SA 1.334(2)
C2SA F2SA 1.339(3)
C2SA F3SA 1.341(3)
N1A C2A 1.328(3)
N1A C5A 1.384(3)
N1A C6A 1.473(3)
C2A N3A 1.323(3)
C2A H2B 0.9500
N3A C4A 1.382(3)
N3A C20A 1.464(3)
C4A C5A 1.352(3)
C4A H4B 0.9500
C5A H5B 0.9500
C6A C7A 1.523(3)
C6A H6C 0.9900
C6A H6D 0.9900
C7A C8A 1.520(3)
C7A H7C 0.9900
C7A H7D 0.9900
C8A C9A 1.527(3)
C8A H8C 0.9900
C8A H8D 0.9900
C9A C10A 1.526(3)
C9A H9C 0.9900
C9A H9D 0.9900
C10A C11A 1.522(3)
C10A H10C 0.9900
C10A H10D 0.9900
C11A C12A 1.519(3)
C11A H11C 0.9900
C11A H11D 0.9900
C12A C13A 1.528(3)
C12A H12C 0.9900
C12A H12D 0.9900
C13A C14A 1.526(3)
C13A H13C 0.9900
C13A H13D 0.9900
C14A C15A 1.523(3)
C14A H14C 0.9900
C14A H14D 0.9900
C15A C16A 1.522(3)
C15A H15C 0.9900
C15A H15D 0.9900
C16A C17A 1.528(3)
C16A H16C 0.9900
C16A H16D 0.9900
C17A C18A 1.525(3)
C17A H17C 0.9900
C17A H17D 0.9900
C18A C19A 1.518(3)
C18A H18C 0.9900
C18A H18D 0.9900
C19A H19D 0.9800
C19A H19E 0.9800
C19A H19F 0.9800
C20A H20D 0.9800
C20A H20E 0.9800
C20A H20F 0.9800

loop_
_geom_torsion_atom_site_label_1
_geom_torsion_atom_site_label_2
_geom_torsion_atom_site_label_3
_geom_torsion_atom_site_label_4
_geom_torsion
O3S S1S C2S F3S -58.7(2)
O2S S1S C2S F3S 61.4(2)
O1S S1S C2S F3S -178.50(18)
O3S S1S C2S F1S -179.32(17)
O2S S1S C2S F1S -59.2(2)
O1S S1S C2S F1S 60.9(2)
O3S S1S C2S F2S 62.3(2)
O2S S1S C2S F2S -177.60(19)
O1S S1S C2S F2S -57.5(2)
C5 N1 C2 N3 -0.7(2)
C6 N1 C2 N3 -177.33(19)
N1 C2 N3 C4 0.6(2)
N1 C2 N3 C20 176.76(18)
C2 N3 C4 C5 -0.2(2)
C20 N3 C4 C5 -176.32(19)
N3 C4 C5 N1 -0.2(2)
C2 N1 C5 C4 0.6(2)
C6 N1 C5 C4 177.1(2)
C2 N1 C6 C7 -117.2(2)
C5 N1 C6 C7 66.8(3)
N1 C6 C7 C8 -174.91(18)
C6 C7 C8 C9 179.24(19)
C7 C8 C9 C10 -173.31(19)
C8 C9 C10 C11 -172.08(19)
C9 C10 C11 C12 -179.32(19)
C10 C11 C12 C13 -174.8(2)
C11 C12 C13 C14 179.4(2)
C12 C13 C14 C15 -178.8(2)
C13 C14 C15 C16 -179.68(19)
C14 C15 C16 C17 179.3(2)
C15 C16 C17 C18 179.0(2)
C16 C17 C18 C19 176.8(2)
O2SA S1SA C2SA F1SA 177.68(15)
O1SA S1SA C2SA F1SA 57.94(18)
O3SA S1SA C2SA F1SA -62.77(18)
O2SA S1SA C2SA F2SA 58.38(18)
O1SA S1SA C2SA F2SA -61.36(18)
O3SA S1SA C2SA F2SA 177.92(16)
O2SA S1SA C2SA F3SA -62.51(17)
O1SA S1SA C2SA F3SA 177.75(15)
O3SA S1SA C2SA F3SA 57.03(17)
C5A N1A C2A N3A 1.0(2)
C6A N1A C2A N3A -179.19(19)
N1A C2A N3A C4A -1.1(2)
N1A C2A N3A C20A -174.81(19)
C2A N3A C4A C5A 0.7(3)
C20A N3A C4A C5A 174.2(2)
N3A C4A C5A N1A -0.1(2)
C2A N1A C5A C4A -0.6(2)
C6A N1A C5A C4A 179.7(2)
C2A N1A C6A C7A -83.1(3)
C5A N1A C6A C7A 96.6(3)
N1A C6A C7A C8A 174.06(18)
C6A C7A C8A C9A 175.11(19)
C7A C8A C9A C10A -66.8(3)
C8A C9A C10A C11A -166.6(2)
C9A C10A C11A C12A 175.7(2)
C10A C11A C12A C13A -174.5(2)
C11A C12A C13A C14A 177.0(2)
C12A C13A C14A C15A -178.2(2)
C13A C14A C15A C16A 178.5(2)
C14A C15A C16A C17A -179.9(2)
C15A C16A C17A C18A 178.8(2)
C16A C17A C18A C19A -179.8(2)
